data_4305742
loop_
_publ_author_name
'Sudip Kumar Ghosh'
'Ranjan Patra'
'Sankar Prasad Rath'

_publ_contact_author_address
;Department of Chemistry
Indian Institute of Technology Kanpur
Kanpur-208016
INDIA
;
_publ_contact_author_email sprath@iitk.ac.in
_publ_contact_author_fax 91-512-2597436
_publ_contact_author_name 'Sankar Prasad Rath'
_publ_contact_author_phone 91-512-2597251
_publ_section_title
;
Axial Ligand Coordination in Sterically Strained Vanadyl Porphyrins:
Synthesis, Structure, and Properties
;
_journal_name_full 'Inorganic Chemistry'
_journal_page_first 9848
_journal_page_last 9856
_journal_paper_doi 10.1021/ic800714w
_journal_volume 47
_journal_year 2008
_chemical_formula_moiety 'C40 H48 N8 O10 V'
_chemical_formula_sum 'C40 H48 N8 O10 V'
_chemical_formula_weight 851.80
_chemical_name_common VO(tn-OEP)(THF)
_chemical_name_systematic
; 
 ? 
;
_space_group_IT_number 62
_symmetry_cell_setting orthorhombic
_symmetry_space_group_name_Hall '-P 2ac 2n'
_symmetry_space_group_name_H-M 'P n m a'
_atom_sites_solution_hydrogens geom
_atom_sites_solution_primary direct
_atom_sites_solution_secondary difmap
_audit_creation_method SHELXL-97
_cell_angle_alpha 90.00
_cell_angle_beta 90.00
_cell_angle_gamma 90.00
_cell_formula_units_Z 4
_cell_length_a 18.3407(14)
_cell_length_b 22.4467(16)
_cell_length_c 9.5934(7)
_cell_measurement_reflns_used 999
_cell_measurement_temperature 100(2)
_cell_measurement_theta_max 27.0
_cell_measurement_theta_min 2.4
_cell_volume 3949.5(5)
_computing_cell_refinement 'Bruker SAINT'
_computing_data_collection 'Bruker APEX'
_computing_data_reduction 'Bruker SAINT'
_computing_molecular_graphics 'SHELXL 5.1, XP (Sheldrick, 1994)'
_computing_publication_material SHELXS-97
_computing_structure_refinement 'SHELXL-97 (Sheldrick, 2008)'
_computing_structure_solution 'SHELXS-97 (Sheldrick, 2008)'
_diffrn_ambient_temperature 100(2)
_diffrn_measured_fraction_theta_full 0.999
_diffrn_measured_fraction_theta_max 0.999
_diffrn_measurement_device_type 'Bruker SMART APEX'
_diffrn_measurement_method \w
_diffrn_radiation_monochromator graphite
_diffrn_radiation_source 'fine-focus sealed tube'
_diffrn_radiation_type MoK\a
_diffrn_radiation_wavelength 0.71073
_diffrn_reflns_av_R_equivalents 0.0404
_diffrn_reflns_av_sigmaI/netI 0.0349
_diffrn_reflns_limit_h_max 22
_diffrn_reflns_limit_h_min 0
_diffrn_reflns_limit_k_max 27
_diffrn_reflns_limit_k_min 0
_diffrn_reflns_limit_l_max 11
_diffrn_reflns_limit_l_min 0
_diffrn_reflns_number 24179
_diffrn_reflns_theta_full 25.50
_diffrn_reflns_theta_max 25.50
_diffrn_reflns_theta_min 2.31
_diffrn_standards_number 0
_exptl_absorpt_coefficient_mu 0.321
_exptl_absorpt_correction_T_max 0.90
_exptl_absorpt_correction_T_min 0.84
_exptl_absorpt_correction_type multi-scan
_exptl_absorpt_process_details 'SADABS 2.05 (Sheldrick, 2002)'
_exptl_crystal_colour Purple
_exptl_crystal_density_diffrn 1.433
_exptl_crystal_density_method 'not measured'
_exptl_crystal_description Block
_exptl_crystal_F_000 1788
_exptl_crystal_size_max 0.54
_exptl_crystal_size_mid 0.47
_exptl_crystal_size_min 0.33
_refine_diff_density_max 0.650
_refine_diff_density_min -0.419
_refine_diff_density_rms 0.071
_refine_ls_extinction_method none
_refine_ls_goodness_of_fit_ref 1.042
_refine_ls_hydrogen_treatment constr
_refine_ls_matrix_type full
_refine_ls_number_parameters 306
_refine_ls_number_reflns 3772
_refine_ls_number_restraints 0
_refine_ls_restrained_S_all 1.042
_refine_ls_R_factor_all 0.0694
_refine_ls_R_factor_gt 0.0570
_refine_ls_shift/su_max 0.001
_refine_ls_shift/su_mean 0.000
_refine_ls_structure_factor_coef Fsqd
_refine_ls_weighting_details 'calc w=1/[\s^2^(Fo^2^)+(0.0796P)^2^+4.4480P] where P=(Fo^2^+2Fc^2^)/3'
_refine_ls_weighting_scheme calc
_refine_ls_wR_factor_gt 0.1440
_refine_ls_wR_factor_ref 0.1562
_reflns_number_gt 3086
_reflns_number_total 3772
_reflns_threshold_expression >2sigma(I)
_cod_data_source_file ic800714w_si_003.cif
_cod_data_source_block VOOEPthf
_cod_depositor_comments
;
The following automatic conversions were performed:
'_symmetry_cell_setting' value 'Orthorhombic' changed to 'orthorhombic'
according to '/home/saulius/struct/CIF-dictionaries/cif_core.dic'
dictionary named 'cif_core.dic' version 2.4.1 from 2010-06-29.

Automatic conversion script
Id: cif_fix_enum 1527 2010-12-29 10:47:43Z saulius 
;
_cod_database_code 4305742

loop_
_symmetry_equiv_pos_as_xyz
'x, y, z'
'-x+1/2, -y, z+1/2'
'-x, y+1/2, -z'
'x+1/2, -y+1/2, -z+1/2'
'-x, -y, -z'
'x-1/2, y, -z-1/2'
'x, -y-1/2, z'
'-x-1/2, y-1/2, z-1/2'

loop_
_atom_site_label
_atom_site_type_symbol
_atom_site_fract_x
_atom_site_fract_y
_atom_site_fract_z
_atom_site_U_iso_or_equiv
_atom_site_adp_type
_atom_site_occupancy
_atom_site_symmetry_multiplicity
_atom_site_calc_flag
_atom_site_refinement_flags
_atom_site_disorder_assembly
_atom_site_disorder_group
V1 V 0.40697(3) 0.7500 0.60743(6) 0.0208(2) Uani 1 2 d S . .
O1 O 0.34352(13) 0.7500 0.7207(3) 0.0266(6) Uani 1 2 d S . .
O2 O 0.52789(13) 0.60159(12) 0.9843(2) 0.0559(7) Uani 1 1 d . . .
O3 O 0.58309(12) 0.56235(10) 0.8067(3) 0.0508(6) Uani 1 1 d . . .
O4 O 0.22319(14) 0.60181(12) 0.3246(3) 0.0664(8) Uani 1 1 d . . .
O5 O 0.32453(16) 0.56172(13) 0.2599(4) 0.0814(10) Uani 1 1 d . . .
N1 N 0.41766(11) 0.65807(9) 0.5884(2) 0.0233(5) Uani 1 1 d . . .
N2 N 0.49691(16) 0.7500 0.7372(3) 0.0241(7) Uani 1 2 d S . .
N3 N 0.34666(16) 0.7500 0.4249(3) 0.0248(7) Uani 1 2 d S . .
N4 N 0.54190(14) 0.59849(11) 0.8604(3) 0.0400(6) Uani 1 1 d . . .
N5 N 0.28946(17) 0.59903(13) 0.3231(3) 0.0551(8) Uani 1 1 d . A .
C1 C 0.36785(15) 0.62338(12) 0.5196(3) 0.0331(7) Uani 1 1 d . . .
C2 C 0.36408(18) 0.56443(13) 0.5849(4) 0.0464(8) Uani 1 1 d . . .
C3 C 0.41642(16) 0.56291(12) 0.6833(3) 0.0356(7) Uani 1 1 d . A .
C4 C 0.45030(14) 0.62201(11) 0.6860(3) 0.0269(6) Uani 1 1 d . . .
C5 C 0.50664(14) 0.64313(12) 0.7684(3) 0.0278(6) Uani 1 1 d . A .
C6 C 0.53427(14) 0.70122(12) 0.7840(3) 0.0258(6) Uani 1 1 d . . .
C7 C 0.60124(15) 0.71974(13) 0.8523(3) 0.0308(6) Uani 1 1 d . . .
C8 C 0.30225(15) 0.71988(15) 0.2099(3) 0.0382(7) Uani 1 1 d . . .
C9 C 0.32799(15) 0.70125(13) 0.3465(3) 0.0308(6) Uani 1 1 d . A .
C10 C 0.33144(16) 0.64437(13) 0.4017(3) 0.0363(7) Uani 1 1 d . . .
C11 C 0.3007(3) 0.5197(2) 0.5757(6) 0.0487(13) Uani 0.75 1 d P A 1
H11A H 0.2857 0.5086 0.6714 0.058 Uiso 0.75 1 calc PR A 1
H11B H 0.2587 0.5394 0.5304 0.058 Uiso 0.75 1 calc PR A 1
C12 C 0.3191(3) 0.4635(2) 0.4954(6) 0.0656(16) Uani 0.75 1 d P A 1
H12A H 0.2748 0.4396 0.4826 0.098 Uiso 0.75 1 calc PR A 1
H12B H 0.3552 0.4402 0.5476 0.098 Uiso 0.75 1 calc PR A 1
H12C H 0.3392 0.4742 0.4041 0.098 Uiso 0.75 1 calc PR A 1
C11A C 0.3268(8) 0.5095(5) 0.5029(16) 0.037(3) Uani 0.25 1 d P A 2
H11C H 0.3327 0.5137 0.4008 0.044 Uiso 0.25 1 calc PR A 2
H11D H 0.3474 0.4709 0.5331 0.044 Uiso 0.25 1 calc PR A 2
C12A C 0.2450(7) 0.5156(6) 0.5469(18) 0.052(4) Uani 0.25 1 d P A 2
H12D H 0.2183 0.4798 0.5187 0.079 Uiso 0.25 1 calc PR A 2
H12E H 0.2236 0.5505 0.5012 0.079 Uiso 0.25 1 calc PR A 2
H12F H 0.2419 0.5204 0.6482 0.079 Uiso 0.25 1 calc PR A 2
C13 C 0.43150(19) 0.50900(13) 0.7723(4) 0.0479(9) Uani 1 1 d . . .
H13A H 0.3849 0.4888 0.7940 0.057 Uiso 1 1 calc R A .
H13B H 0.4536 0.5219 0.8614 0.057 Uiso 1 1 calc R . .
C14 C 0.4832(2) 0.46458(15) 0.6994(4) 0.0619(11) Uani 1 1 d . A .
H14A H 0.4893 0.4292 0.7582 0.093 Uiso 1 1 calc R . .
H14B H 0.5307 0.4835 0.6844 0.093 Uiso 1 1 calc R . .
H14C H 0.4623 0.4528 0.6095 0.093 Uiso 1 1 calc R . .
C15 C 0.66488(17) 0.68065(16) 0.8925(3) 0.0409(8) Uani 1 1 d . . .
H15A H 0.6469 0.6459 0.9462 0.049 Uiso 1 1 calc R A .
H15B H 0.6986 0.7034 0.9530 0.049 Uiso 1 1 calc R . .
C16 C 0.70573(16) 0.65891(14) 0.7642(3) 0.0403(7) Uani 1 1 d . A .
H16A H 0.7449 0.6319 0.7928 0.061 Uiso 1 1 calc R . .
H16B H 0.7266 0.6931 0.7147 0.061 Uiso 1 1 calc R . .
H16C H 0.6720 0.6378 0.7024 0.061 Uiso 1 1 calc R . .
C17 C 0.2877(2) 0.6810(2) 0.0847(4) 0.0584(11) Uani 1 1 d . . .
H17A H 0.2591 0.7038 0.0154 0.070 Uiso 1 1 calc R . .
H17B H 0.2583 0.6462 0.1137 0.070 Uiso 1 1 calc R . .
C18 C 0.3590(2) 0.6591(2) 0.0165(4) 0.0718(13) Uani 1 1 d . . .
H18A H 0.3474 0.6339 -0.0638 0.108 Uiso 1 1 calc R . .
H18B H 0.3872 0.6361 0.0845 0.108 Uiso 1 1 calc R . .
H18C H 0.3877 0.6935 -0.0144 0.108 Uiso 1 1 calc R . .
O6 O 0.50315(14) 0.7500 0.4372(3) 0.0259(6) Uani 1 2 d S . .
C20 C 0.5862(2) 0.71743(16) 0.2673(5) 0.0614(11) Uani 1 1 d . . .
H20A H 0.6354 0.7008 0.2508 0.074 Uiso 1 1 calc R B .
H20B H 0.5513 0.7008 0.1988 0.074 Uiso 1 1 calc R . .
C19 C 0.5601(5) 0.7079(3) 0.4215(9) 0.056(2) Uani 0.50 1 d P B -1
H19A H 0.5420 0.6668 0.4358 0.067 Uiso 0.50 1 calc PR B -1
H19B H 0.6001 0.7158 0.4883 0.067 Uiso 0.50 1 calc PR B -1
C21 C 0.5145(5) 0.7958(3) 0.3349(10) 0.068(3) Uani 0.50 1 d P . -1
H21A H 0.5156 0.8355 0.3799 0.082 Uiso 0.50 1 calc PR . -1
H21B H 0.4748 0.7954 0.2649 0.082 Uiso 0.50 1 calc PR . -1

loop_
_atom_site_aniso_label
_atom_site_aniso_U_11
_atom_site_aniso_U_22
_atom_site_aniso_U_33
_atom_site_aniso_U_23
_atom_site_aniso_U_13
_atom_site_aniso_U_12
V1 0.0198(3) 0.0190(3) 0.0237(3) 0.000 0.0011(2) 0.000
O1 0.0231(13) 0.0264(13) 0.0304(14) 0.000 0.0019(11) 0.000
O2 0.0557(15) 0.0712(17) 0.0407(14) 0.0250(12) 0.0036(11) 0.0138(13)
O3 0.0413(13) 0.0410(13) 0.0703(17) 0.0160(12) 0.0081(12) 0.0147(11)
O4 0.0465(15) 0.0634(17) 0.089(2) -0.0263(15) -0.0151(14) -0.0113(13)
O5 0.0691(19) 0.0645(18) 0.111(2) -0.0531(18) -0.0249(18) 0.0141(15)
N1 0.0224(11) 0.0193(11) 0.0281(12) -0.0007(9) 0.0035(9) -0.0006(8)
N2 0.0247(16) 0.0257(15) 0.0220(15) 0.000 0.0020(13) 0.000
N3 0.0206(15) 0.0272(16) 0.0266(16) 0.000 -0.0015(13) 0.000
N4 0.0328(14) 0.0400(15) 0.0473(16) 0.0158(12) 0.0062(12) 0.0082(12)
N5 0.0482(18) 0.0430(16) 0.074(2) -0.0258(15) -0.0171(16) 0.0026(14)
C1 0.0279(14) 0.0227(13) 0.0487(17) -0.0053(12) 0.0025(13) -0.0031(11)
C2 0.0431(19) 0.0236(15) 0.072(2) 0.0011(15) -0.0010(17) -0.0072(13)
C3 0.0349(16) 0.0212(13) 0.0507(18) 0.0050(13) 0.0158(14) 0.0011(12)
C4 0.0250(14) 0.0234(13) 0.0322(14) 0.0042(11) 0.0100(11) 0.0030(11)
C5 0.0277(14) 0.0297(14) 0.0260(13) 0.0085(11) 0.0075(11) 0.0070(11)
C6 0.0245(13) 0.0324(14) 0.0203(12) 0.0025(11) 0.0037(10) 0.0039(11)
C7 0.0252(14) 0.0469(16) 0.0204(13) 0.0004(12) -0.0004(11) 0.0025(12)
C8 0.0196(13) 0.0657(19) 0.0293(15) -0.0065(13) -0.0006(11) 0.0033(13)
C9 0.0218(13) 0.0387(16) 0.0320(15) -0.0100(12) -0.0020(11) 0.0028(11)
C10 0.0299(15) 0.0348(16) 0.0442(17) -0.0144(13) -0.0056(13) -0.0001(12)
C11 0.065(4) 0.033(2) 0.048(3) -0.009(2) 0.020(3) -0.021(2)
C12 0.091(4) 0.038(3) 0.067(3) -0.015(2) 0.031(3) -0.020(3)
C11A 0.057(9) 0.017(7) 0.035(7) -0.014(5) -0.004(7) -0.002(5)
C12A 0.015(6) 0.049(8) 0.092(12) -0.003(8) -0.001(7) -0.020(6)
C13 0.051(2) 0.0277(16) 0.065(2) 0.0159(15) 0.0159(17) 0.0022(14)
C14 0.082(3) 0.0364(18) 0.068(3) 0.0137(17) 0.016(2) 0.0185(18)
C15 0.0299(16) 0.059(2) 0.0340(16) 0.0034(14) -0.0090(13) 0.0061(14)
C16 0.0281(15) 0.0479(18) 0.0450(18) 0.0012(15) -0.0008(13) 0.0057(13)
C17 0.045(2) 0.093(3) 0.0380(18) -0.0247(19) -0.0102(15) 0.021(2)
C18 0.064(3) 0.108(4) 0.043(2) -0.024(2) 0.0050(19) 0.026(2)
O6 0.0285(14) 0.0227(13) 0.0263(13) 0.000 0.0045(11) 0.000
C20 0.061(2) 0.049(2) 0.073(3) -0.0104(19) 0.042(2) -0.0010(18)
C19 0.056(5) 0.049(4) 0.062(5) 0.020(4) 0.031(4) 0.021(4)
C21 0.073(6) 0.053(4) 0.078(6) 0.042(4) 0.060(5) 0.033(4)

loop_
_atom_type_symbol
_atom_type_description
_atom_type_scat_dispersion_real
_atom_type_scat_dispersion_imag
_atom_type_scat_source
C C 0.0033 0.0016 'International Tables Vol C Tables 4.2.6.8 and 6.1.1.4'
H H 0.0000 0.0000 'International Tables Vol C Tables 4.2.6.8 and 6.1.1.4'
N N 0.0061 0.0033 'International Tables Vol C Tables 4.2.6.8 and 6.1.1.4'
O O 0.0106 0.0060 'International Tables Vol C Tables 4.2.6.8 and 6.1.1.4'
V V 0.3005 0.5294 'International Tables Vol C Tables 4.2.6.8 and 6.1.1.4'

loop_
_geom_angle_atom_site_label_1
_geom_angle_atom_site_label_2
_geom_angle_atom_site_label_3
_geom_angle
_geom_angle_site_symmetry_1
_geom_angle_site_symmetry_3
_geom_angle_publ_flag
O1 V1 N2 99.94(13) . . ?
O1 V1 N3 100.74(13) . . ?
N2 V1 N3 159.32(12) . . ?
O1 V1 N1 97.40(6) . . ?
N2 V1 N1 88.72(6) . . ?
N3 V1 N1 88.63(6) . . ?
O1 V1 N1 97.40(6) . 7_575 ?
N2 V1 N1 88.72(6) . 7_575 ?
N3 V1 N1 88.63(6) . 7_575 ?
N1 V1 N1 165.20(12) . 7_575 ?
O1 V1 O6 179.77(11) . . ?
N2 V1 O6 79.83(10) . . ?
N3 V1 O6 79.49(11) . . ?
N1 V1 O6 82.60(6) . . ?
N1 V1 O6 82.60(6) 7_575 . ?
C1 N1 C4 106.5(2) . . ?
C1 N1 V1 122.90(18) . . ?
C4 N1 V1 124.40(17) . . ?
C6 N2 C6 106.4(3) . 7_575 ?
C6 N2 V1 126.71(15) . . ?
C6 N2 V1 126.70(15) 7_575 . ?
C9 N3 C9 105.8(3) . 7_575 ?
C9 N3 V1 126.68(16) . . ?
C9 N3 V1 126.68(16) 7_575 . ?
O2 N4 O3 125.5(3) . . ?
O2 N4 C5 116.7(2) . . ?
O3 N4 C5 117.8(3) . . ?
O4 N5 O5 124.7(3) . . ?
O4 N5 C10 118.5(3) . . ?
O5 N5 C10 116.8(3) . . ?
N1 C1 C10 121.2(3) . . ?
N1 C1 C2 109.8(3) . . ?
C10 C1 C2 128.9(3) . . ?
C3 C2 C1 106.8(3) . . ?
C3 C2 C11 124.2(3) . . ?
C1 C2 C11 126.9(3) . . ?
C3 C2 C11A 128.6(5) . . ?
C1 C2 C11A 120.1(6) . . ?
C11 C2 C11A 32.2(5) . . ?
C2 C3 C4 107.0(3) . . ?
C2 C3 C13 123.3(3) . . ?
C4 C3 C13 129.8(3) . . ?
N1 C4 C5 120.8(2) . . ?
N1 C4 C3 109.7(2) . . ?
C5 C4 C3 129.5(3) . . ?
C4 C5 C6 130.3(2) . . ?
C4 C5 N4 115.7(2) . . ?
C6 C5 N4 113.9(2) . . ?
N2 C6 C5 121.8(2) . . ?
N2 C6 C7 110.0(2) . . ?
C5 C6 C7 128.1(2) . . ?
C7 C7 C6 106.62(15) 7_575 . ?
C7 C7 C15 125.52(18) 7_575 . ?
C6 C7 C15 127.0(3) . . ?
C8 C8 C9 106.72(17) 7_575 . ?
C8 C8 C17 125.3(2) 7_575 . ?
C9 C8 C17 127.5(3) . . ?
N3 C9 C10 121.0(3) . . ?
N3 C9 C8 110.3(3) . . ?
C10 C9 C8 128.7(3) . . ?
C9 C10 C1 130.1(3) . . ?
C9 C10 N5 114.5(3) . . ?
C1 C10 N5 115.4(3) . . ?
C12 C11 C2 113.8(5) . . ?
C12 C11 H11A 108.8 . . ?
C2 C11 H11A 108.8 . . ?
C12 C11 H11B 108.8 . . ?
C2 C11 H11B 108.8 . . ?
H11A C11 H11B 107.7 . . ?
C12A C11A C2 102.0(10) . . ?
C12A C11A H11C 111.4 . . ?
C2 C11A H11C 111.4 . . ?
C12A C11A H11D 111.4 . . ?
C2 C11A H11D 111.4 . . ?
H11C C11A H11D 109.2 . . ?
C11A C12A H12D 109.5 . . ?
C11A C12A H12E 109.5 . . ?
H12D C12A H12E 109.5 . . ?
C11A C12A H12F 109.5 . . ?
H12D C12A H12F 109.5 . . ?
H12E C12A H12F 109.5 . . ?
C3 C13 C14 112.0(3) . . ?
C3 C13 H13A 109.2 . . ?
C14 C13 H13A 109.2 . . ?
C3 C13 H13B 109.2 . . ?
C14 C13 H13B 109.2 . . ?
H13A C13 H13B 107.9 . . ?
C13 C14 H14A 109.5 . . ?
C13 C14 H14B 109.5 . . ?
H14A C14 H14B 109.5 . . ?
C13 C14 H14C 109.5 . . ?
H14A C14 H14C 109.5 . . ?
H14B C14 H14C 109.5 . . ?
C7 C15 C16 111.1(2) . . ?
C7 C15 H15A 109.4 . . ?
C16 C15 H15A 109.4 . . ?
C7 C15 H15B 109.4 . . ?
C16 C15 H15B 109.4 . . ?
H15A C15 H15B 108.0 . . ?
C15 C16 H16A 109.5 . . ?
C15 C16 H16B 109.5 . . ?
H16A C16 H16B 109.5 . . ?
C15 C16 H16C 109.5 . . ?
H16A C16 H16C 109.5 . . ?
H16B C16 H16C 109.5 . . ?
C8 C17 C18 111.8(3) . . ?
C8 C17 H17A 109.2 . . ?
C18 C17 H17A 109.2 . . ?
C8 C17 H17B 109.2 . . ?
C18 C17 H17B 109.2 . . ?
H17A C17 H17B 107.9 . . ?
C17 C18 H18A 109.5 . . ?
C17 C18 H18B 109.5 . . ?
H18A C18 H18B 109.5 . . ?
C17 C18 H18C 109.5 . . ?
H18A C18 H18C 109.5 . . ?
H18B C18 H18C 109.5 . . ?
C19 O6 C19 83.7(8) . 7_575 ?
C19 O6 C21 49.0(5) . 7_575 ?
C19 O6 C21 107.4(4) 7_575 7_575 ?
C19 O6 C21 107.4(4) . . ?
C19 O6 C21 49.0(5) 7_575 . ?
C21 O6 C21 91.4(8) 7_575 . ?
C19 O6 V1 127.8(3) . . ?
C19 O6 V1 127.8(3) 7_575 . ?
C21 O6 V1 124.8(3) 7_575 . ?
C21 O6 V1 124.8(3) . . ?
C20 C20 C21 101.5(3) 7_575 7_575 ?
C20 C20 C19 97.8(3) 7_575 . ?
C21 C20 C19 45.3(5) 7_575 . ?
C20 C20 H20A 112.2 7_575 . ?
C21 C20 H20A 142.8 7_575 . ?
C19 C20 H20A 112.2 . . ?
C20 C20 H20B 112.2 7_575 . ?
C21 C20 H20B 69.2 7_575 . ?
C19 C20 H20B 112.2 . . ?
H20A C20 H20B 109.8 . . ?
O6 C19 C20 103.5(5) . . ?
O6 C19 H19A 111.1 . . ?
C20 C19 H19A 111.1 . . ?
O6 C19 H19B 111.1 . . ?
C20 C19 H19B 111.1 . . ?
H19A C19 H19B 109.0 . . ?
O6 C21 C20 106.3(5) . 7_575 ?
O6 C21 H21A 110.5 . . ?
C20 C21 H21A 110.5 7_575 . ?
O6 C21 H21B 110.5 . . ?
C20 C21 H21B 110.5 7_575 . ?
H21A C21 H21B 108.7 . . ?

loop_
_geom_bond_atom_site_label_1
_geom_bond_atom_site_label_2
_geom_bond_distance
_geom_bond_site_symmetry_2
_geom_bond_publ_flag
V1 O1 1.592(3) . ?
V1 N2 2.066(3) . ?
V1 N3 2.071(3) . ?
V1 N1 2.081(2) . ?
V1 N1 2.081(2) 7_575 ?
V1 O6 2.404(3) . ?
O2 N4 1.218(3) . ?
O3 N4 1.223(3) . ?
O4 N5 1.217(4) . ?
O5 N5 1.217(4) . ?
N1 C1 1.370(3) . ?
N1 C4 1.375(3) . ?
N2 C6 1.367(3) . ?
N2 C6 1.368(3) 7_575 ?
N3 C9 1.372(3) . ?
N3 C9 1.372(3) 7_575 ?
N4 C5 1.484(3) . ?
N5 C10 1.482(4) . ?
C1 C10 1.396(4) . ?
C1 C2 1.466(4) . ?
C2 C3 1.347(5) . ?
C2 C11 1.538(5) . ?
C2 C11A 1.614(12) . ?
C3 C4 1.465(4) . ?
C3 C13 1.506(4) . ?
C4 C5 1.385(4) . ?
C5 C6 1.407(4) . ?
C6 C7 1.453(4) . ?
C7 C7 1.359(6) 7_575 ?
C7 C15 1.510(4) . ?
C8 C8 1.352(7) 7_575 ?
C8 C9 1.454(4) . ?
C8 C17 1.509(4) . ?
C9 C10 1.384(4) . ?
C11 C12 1.518(6) . ?
C11 H11A 0.9900 . ?
C11 H11B 0.9900 . ?
C12 H12A 0.9800 . ?
C12 H12B 0.9800 . ?
C12 H12C 0.9800 . ?
C11A C12A 1.564(19) . ?
C11A H11C 0.9900 . ?
C11A H11D 0.9900 . ?
C12A H12D 0.9800 . ?
C12A H12E 0.9800 . ?
C12A H12F 0.9800 . ?
C13 C14 1.543(5) . ?
C13 H13A 0.9900 . ?
C13 H13B 0.9900 . ?
C14 H14A 0.9800 . ?
C14 H14B 0.9800 . ?
C14 H14C 0.9800 . ?
C15 C16 1.522(4) . ?
C15 H15A 0.9900 . ?
C15 H15B 0.9900 . ?
C16 H16A 0.9800 . ?
C16 H16B 0.9800 . ?
C16 H16C 0.9800 . ?
C17 C18 1.542(5) . ?
C17 H17A 0.9900 . ?
C17 H17B 0.9900 . ?
C18 H18A 0.9800 . ?
C18 H18B 0.9800 . ?
C18 H18C 0.9800 . ?
O6 C19 1.416(7) . ?
O6 C19 1.416(7) 7_575 ?
O6 C21 1.436(7) 7_575 ?
O6 C21 1.436(7) . ?
C20 C20 1.462(7) 7_575 ?
C20 C21 1.496(8) 7_575 ?
C20 C19 1.569(8) . ?
C20 H20A 0.9900 . ?
C20 H20B 0.9900 . ?
C19 H19A 0.9900 . ?
C19 H19B 0.9900 . ?
C21 C20 1.496(8) 7_575 ?
C21 H21A 0.9900 . ?
C21 H21B 0.9900 . ?
